data_7100421
loop_
_publ_author_name
'Simon J. Lancaster'
'William Clegg'
'Ross W. Harrington'
'Simon Humphrey'
'Andrew J. Mountford'

_publ_section_title
;
New Titanium and Zirconium Complexes with M-NH2 bonds
formed by Facile Deprotonation of H3N*B(C6F5)3
;
_journal_name_full 'Chemical Communications'
_journal_paper_doi 10.1039/b500407a
_journal_year 2005
_chemical_formula_moiety 'C24 H20 B F15 N4 Ti'
_chemical_formula_sum 'C24 H20 B F15 N4 Ti'
_chemical_formula_weight 708.15
_space_group_IT_number 14
_symmetry_cell_setting monoclinic
_symmetry_space_group_name_Hall '-P 2ybc'
_symmetry_space_group_name_H-M 'P 1 21/c 1'
_cell_angle_alpha 90.00
_cell_angle_beta 98.2522(7)
_cell_angle_gamma 90.00
_cell_formula_units_Z 4
_cell_length_a 13.5564(2)
_cell_length_b 13.1607(2)
_cell_length_c 15.8983(3)
_cell_measurement_temperature 180(2)
_cell_volume 2807.07(8)
_diffrn_ambient_temperature 180(2)
_exptl_crystal_density_diffrn 1.676
_cod_original_sg_symbol_H-M 'P 21/c'
_cod_database_code 7100421

loop_
_symmetry_equiv_pos_as_xyz
'x, y, z'
'-x, y+1/2, -z+1/2'
'-x, -y, -z'
'x, -y-1/2, z-1/2'

loop_
_atom_site_label
_atom_site_type_symbol
_atom_site_fract_x
_atom_site_fract_y
_atom_site_fract_z
_atom_site_U_iso_or_equiv
_atom_site_adp_type
_atom_site_occupancy
_atom_site_symmetry_multiplicity
_atom_site_calc_flag
_atom_site_refinement_flags
_atom_site_disorder_assembly
_atom_site_disorder_group
Ti1 Ti 0.14418(4) 0.50854(4) 0.17033(3) 0.03251(15) Uani 1 1 d . . .
B1 B 0.2466(2) 0.5387(3) 0.37729(19) 0.0317(7) Uani 1 1 d . . .
F2 F 0.42667(13) 0.59582(15) 0.48408(11) 0.0520(5) Uani 1 1 d . . .
F3 F 0.52071(15) 0.77431(19) 0.49151(14) 0.0709(7) Uani 1 1 d . . .
F4 F 0.44347(17) 0.93219(17) 0.39388(15) 0.0723(6) Uani 1 1 d . . .
F5 F 0.26922(14) 0.90667(15) 0.28661(13) 0.0551(5) Uani 1 1 d . . .
F6 F 0.17546(12) 0.73127(14) 0.27616(11) 0.0453(4) Uani 1 1 d . . .
F8 F 0.18619(13) 0.33150(13) 0.38757(11) 0.0446(4) Uani 1 1 d . . .
F9 F 0.28212(17) 0.16323(16) 0.35609(15) 0.0676(6) Uani 1 1 d . . .
F10 F 0.46510(19) 0.1748(2) 0.30542(18) 0.0961(9) Uani 1 1 d . . .
F11 F 0.55322(16) 0.3606(2) 0.29609(16) 0.0912(9) Uani 1 1 d . . .
F12 F 0.45835(13) 0.52968(18) 0.32586(13) 0.0604(6) Uani 1 1 d . . .
F14 F 0.33587(13) 0.41706(13) 0.53525(10) 0.0445(4) Uani 1 1 d . . .
F15 F 0.26328(16) 0.40598(15) 0.68027(11) 0.0567(5) Uani 1 1 d . . .
F16 F 0.09127(16) 0.50443(17) 0.70103(12) 0.0634(6) Uani 1 1 d . . .
F17 F 0.00181(13) 0.62582(17) 0.57477(13) 0.0596(6) Uani 1 1 d . . .
F18 F 0.07586(13) 0.64499(14) 0.43008(11) 0.0465(4) Uani 1 1 d . . .
N1 N 0.15113(17) 0.5286(2) 0.30535(15) 0.0330(5) Uani 1 1 d . . .
H1A H 0.124(3) 0.480(3) 0.317(2) 0.040 Uiso 1 1 d . . .
H1B H 0.110(2) 0.583(3) 0.308(2) 0.040 Uiso 1 1 d . . .
N2 N 0.1730(2) 0.3750(2) 0.14233(16) 0.0439(6) Uani 1 1 d . . .
N3 N 0.22482(18) 0.5989(2) 0.12140(16) 0.0416(6) Uani 1 1 d . . .
N4 N 0.00983(17) 0.5338(2) 0.13036(15) 0.0387(6) Uani 1 1 d . . .
C1 C 0.2986(2) 0.6505(2) 0.37675(17) 0.0347(6) Uani 1 1 d . . .
C2 C 0.3860(2) 0.6703(2) 0.43229(18) 0.0406(7) Uani 1 1 d . . .
C3 C 0.4355(2) 0.7617(3) 0.4378(2) 0.0493(8) Uani 1 1 d . . .
C4 C 0.3967(3) 0.8421(3) 0.3887(2) 0.0498(8) Uani 1 1 d . . .
C5 C 0.3090(2) 0.8288(2) 0.33488(19) 0.0424(7) Uani 1 1 d . . .
C6 C 0.2634(2) 0.7357(2) 0.33009(17) 0.0365(6) Uani 1 1 d . . .
C7 C 0.3161(2) 0.4407(3) 0.35911(17) 0.0374(7) Uani 1 1 d . . .
C8 C 0.2781(2) 0.3435(2) 0.36404(18) 0.0410(7) Uani 1 1 d . . .
C9 C 0.3250(3) 0.2539(3) 0.3473(2) 0.0508(9) Uani 1 1 d . . .
C10 C 0.4165(3) 0.2598(3) 0.3227(2) 0.0599(10) Uani 1 1 d . . .
C11 C 0.4602(2) 0.3517(4) 0.3173(2) 0.0614(11) Uani 1 1 d . . .
C12 C 0.4108(2) 0.4415(3) 0.33518(19) 0.0472(8) Uani 1 1 d . . .
C13 C 0.20807(19) 0.5288(2) 0.47185(17) 0.0306(6) Uani 1 1 d . . .
C14 C 0.2530(2) 0.4712(2) 0.54048(17) 0.0338(6) Uani 1 1 d . . .
C15 C 0.2160(2) 0.4637(2) 0.61722(18) 0.0403(7) Uani 1 1 d . . .
C16 C 0.1306(2) 0.5140(3) 0.62805(19) 0.0444(8) Uani 1 1 d . . .
C17 C 0.0846(2) 0.5736(2) 0.5643(2) 0.0415(7) Uani 1 1 d . . .
C18 C 0.1246(2) 0.5809(2) 0.48924(18) 0.0347(6) Uani 1 1 d . . .
C19 C 0.2442(4) 0.3306(4) 0.0923(3) 0.0672(11) Uani 1 1 d . . .
H19C H 0.305(3) 0.291(3) 0.131(3) 0.081 Uiso 1 1 d . . .
H19B H 0.284(3) 0.390(3) 0.067(3) 0.081 Uiso 1 1 d . . .
H19A H 0.205(3) 0.286(4) 0.051(3) 0.081 Uiso 1 1 d . . .
C20 C 0.1113(3) 0.2981(3) 0.1763(3) 0.0544(9) Uani 1 1 d . . .
H20C H 0.064(3) 0.331(3) 0.211(3) 0.065 Uiso 1 1 d . . .
H20B H 0.072(3) 0.263(3) 0.127(3) 0.065 Uiso 1 1 d . . .
H20A H 0.152(3) 0.249(3) 0.216(3) 0.065 Uiso 1 1 d . . .
C21 C 0.3303(3) 0.5780(4) 0.1434(3) 0.0697(12) Uani 1 1 d . . .
H21C H 0.372(3) 0.639(3) 0.180(3) 0.084 Uiso 1 1 d . . .
H21B H 0.340(3) 0.508(4) 0.176(3) 0.084 Uiso 1 1 d . . .
H21A H 0.358(3) 0.560(3) 0.089(3) 0.084 Uiso 1 1 d . . .
C22 C 0.2070(3) 0.6902(3) 0.0702(3) 0.0592(10) Uani 1 1 d . . .
H22C H 0.240(3) 0.742(3) 0.095(3) 0.071 Uiso 1 1 d . . .
H22B H 0.235(3) 0.682(3) 0.018(3) 0.071 Uiso 1 1 d . . .
H22A H 0.125(3) 0.704(3) 0.053(3) 0.071 Uiso 1 1 d . . .
C23 C -0.0702(3) 0.4700(4) 0.0885(2) 0.0561(9) Uani 1 1 d . . .
H23C H -0.099(3) 0.498(3) 0.029(3) 0.067 Uiso 1 1 d . . .
H23B H -0.122(3) 0.464(3) 0.124(3) 0.067 Uiso 1 1 d . . .
H23A H -0.044(3) 0.403(3) 0.078(3) 0.067 Uiso 1 1 d . . .
C24 C -0.0245(3) 0.6375(3) 0.1423(3) 0.0518(8) Uani 1 1 d . . .
H24C H 0.036(3) 0.685(3) 0.173(2) 0.062 Uiso 1 1 d . . .
H24B H -0.079(3) 0.636(3) 0.181(2) 0.062 Uiso 1 1 d . . .
H24A H -0.050(3) 0.675(3) 0.088(3) 0.062 Uiso 1 1 d . . .

loop_
_atom_site_aniso_label
_atom_site_aniso_U_11
_atom_site_aniso_U_22
_atom_site_aniso_U_33
_atom_site_aniso_U_23
_atom_site_aniso_U_13
_atom_site_aniso_U_12
Ti1 0.0309(3) 0.0401(3) 0.0265(3) 0.0009(2) 0.00407(18) -0.0014(2)
B1 0.0268(14) 0.0450(18) 0.0232(14) 0.0034(13) 0.0034(11) 0.0031(13)
F2 0.0422(9) 0.0669(12) 0.0424(10) 0.0177(9) -0.0093(8) -0.0047(9)
F3 0.0578(12) 0.0847(16) 0.0614(13) 0.0142(11) -0.0217(10) -0.0281(12)
F4 0.0741(14) 0.0616(13) 0.0772(16) 0.0101(11) -0.0032(12) -0.0267(12)
F5 0.0569(11) 0.0502(11) 0.0578(12) 0.0152(9) 0.0066(9) 0.0029(9)
F6 0.0403(9) 0.0505(10) 0.0417(10) 0.0055(8) -0.0062(7) 0.0041(8)
F8 0.0418(9) 0.0444(10) 0.0492(10) -0.0059(8) 0.0120(8) 0.0031(8)
F9 0.0762(14) 0.0516(13) 0.0708(14) -0.0144(10) -0.0042(11) 0.0201(11)
F10 0.0777(16) 0.110(2) 0.0984(19) -0.0313(16) 0.0055(14) 0.0603(16)
F11 0.0461(12) 0.155(3) 0.0785(16) -0.0006(16) 0.0299(11) 0.0384(15)
F12 0.0340(9) 0.1004(17) 0.0492(11) 0.0106(11) 0.0148(8) 0.0049(10)
F14 0.0490(10) 0.0518(11) 0.0324(9) 0.0060(8) 0.0048(7) 0.0168(9)
F15 0.0857(14) 0.0558(11) 0.0281(9) 0.0096(8) 0.0062(9) -0.0079(10)
F16 0.0704(13) 0.0897(15) 0.0370(10) -0.0124(10) 0.0305(9) -0.0278(12)
F17 0.0420(10) 0.0753(14) 0.0670(13) -0.0268(11) 0.0263(9) 0.0004(10)
F18 0.0421(9) 0.0525(11) 0.0451(10) -0.0030(8) 0.0072(8) 0.0155(8)
N1 0.0284(12) 0.0410(14) 0.0300(12) 0.0020(11) 0.0050(9) 0.0024(11)
N2 0.0536(15) 0.0456(15) 0.0324(13) -0.0011(11) 0.0067(11) 0.0028(13)
N3 0.0405(13) 0.0507(15) 0.0341(13) 0.0032(11) 0.0072(10) -0.0082(12)
N4 0.0318(12) 0.0563(16) 0.0276(12) 0.0020(11) 0.0027(9) -0.0005(11)
C1 0.0300(13) 0.0483(17) 0.0265(13) 0.0032(12) 0.0072(10) 0.0009(13)
C2 0.0363(15) 0.0537(19) 0.0311(14) 0.0115(13) 0.0024(11) -0.0038(14)
C3 0.0413(17) 0.065(2) 0.0391(17) 0.0040(15) -0.0042(13) -0.0125(16)
C4 0.0500(19) 0.054(2) 0.0455(18) 0.0025(15) 0.0086(14) -0.0150(16)
C5 0.0436(17) 0.0480(18) 0.0369(16) 0.0096(14) 0.0104(13) 0.0031(15)
C6 0.0311(14) 0.0514(18) 0.0268(14) 0.0033(12) 0.0031(11) 0.0047(13)
C7 0.0287(13) 0.060(2) 0.0237(13) -0.0028(13) 0.0039(10) 0.0110(14)
C8 0.0428(16) 0.0520(19) 0.0274(14) -0.0056(13) 0.0022(12) 0.0126(15)
C9 0.0502(19) 0.063(2) 0.0365(17) -0.0102(15) -0.0040(14) 0.0192(17)
C10 0.056(2) 0.074(3) 0.048(2) -0.0116(18) 0.0016(16) 0.029(2)
C11 0.0341(16) 0.115(4) 0.0365(17) -0.003(2) 0.0108(13) 0.032(2)
C12 0.0326(15) 0.076(2) 0.0330(16) 0.0053(15) 0.0064(12) 0.0060(16)
C13 0.0304(13) 0.0351(14) 0.0270(13) -0.0025(11) 0.0070(10) -0.0037(11)
C14 0.0390(15) 0.0345(15) 0.0283(14) -0.0030(11) 0.0061(11) -0.0028(12)
C15 0.0545(18) 0.0410(16) 0.0258(14) 0.0002(12) 0.0076(12) -0.0129(14)
C16 0.0528(18) 0.056(2) 0.0284(15) -0.0113(14) 0.0190(13) -0.0196(16)
C17 0.0351(15) 0.0492(18) 0.0433(17) -0.0183(14) 0.0159(13) -0.0073(14)
C18 0.0333(14) 0.0368(15) 0.0344(15) -0.0056(12) 0.0065(11) -0.0021(12)
C19 0.086(3) 0.063(3) 0.058(2) -0.005(2) 0.025(2) 0.021(2)
C20 0.066(2) 0.047(2) 0.048(2) -0.0038(16) 0.0027(18) -0.0051(18)
C21 0.043(2) 0.103(4) 0.062(3) 0.019(2) 0.0023(17) -0.009(2)
C22 0.068(3) 0.055(2) 0.056(2) 0.0106(18) 0.0166(19) -0.013(2)
C23 0.0419(18) 0.083(3) 0.0418(19) -0.0043(19) -0.0008(15) -0.0127(19)
C24 0.0434(18) 0.060(2) 0.051(2) 0.0042(17) 0.0008(15) 0.0077(17)

loop_
_geom_bond_atom_site_label_1
_geom_bond_atom_site_label_2
_geom_bond_distance
_geom_bond_site_symmetry_2
_geom_bond_publ_flag
Ti1 N3 1.860(2) . ?
Ti1 N2 1.868(3) . ?
Ti1 N4 1.871(2) . ?
Ti1 N1 2.152(2) . ?
B1 N1 1.605(4) . ?
B1 C1 1.632(4) . ?
B1 C7 1.647(4) . ?
B1 C13 1.666(4) . ?
F2 C2 1.346(3) . ?
F3 C3 1.345(4) . ?
F4 C4 1.342(4) . ?
F5 C5 1.346(3) . ?
F6 C6 1.366(3) . ?
F6 N1 2.735(3) . y
F6 C24 3.427(4) . y
F6 H1B 2.23(3) . y
F6 H24C 2.40(4) . y
F8 C8 1.361(3) . ?
F8 N1 2.913(3) . y
F8 H1A 2.35(3) . y
F9 C9 1.343(4) . ?
F10 C10 1.346(4) . ?
F10 C21 3.055(5) 2_655 y
F10 H21C 2.23(5) 2_655 y
F11 C11 1.357(4) . ?
F12 C12 1.346(4) . ?
F14 C14 1.342(3) . ?
F15 C15 1.345(3) . ?
F16 C16 1.350(3) . ?
F17 C17 1.346(3) . ?
F18 C18 1.361(3) . ?
F18 N1 2.811(3) . y
F18 H1B 2.22(3) . y
N1 H1A 0.77(3) . ?
N1 H1B 0.90(3) . ?
N2 C19 1.459(5) . ?
N2 C20 1.464(5) . ?
N3 C21 1.449(5) . ?
N3 C22 1.452(5) . ?
N4 C23 1.455(4) . ?
N4 C24 1.463(5) . ?
C1 C6 1.391(4) . ?
C1 C2 1.398(4) . ?
C2 C3 1.374(5) . ?
C3 C4 1.374(5) . ?
C4 C5 1.373(5) . ?
C5 C6 1.370(4) . ?
C7 C8 1.385(5) . ?
C7 C12 1.390(4) . ?
C8 C9 1.384(4) . ?
C9 C10 1.356(5) . ?
C10 C11 1.355(6) . ?
C11 C12 1.407(5) . ?
C13 C18 1.385(4) . ?
C13 C14 1.395(4) . ?
C14 C15 1.388(4) . ?
C15 C16 1.366(5) . ?
C16 C17 1.360(5) . ?
C17 C18 1.383(4) . ?
C19 H19C 1.09(5) . ?
C19 H19B 1.06(5) . ?
C19 H19A 0.98(5) . ?
C20 H20C 1.00(4) . ?
C20 H20B 0.99(4) . ?
C20 H20A 1.02(4) . ?
C21 H21C 1.10(5) . ?
C21 H21B 1.05(5) . ?
C21 H21A 1.01(5) . ?
C22 H22C 0.88(5) . ?
C22 H22B 0.97(4) . ?
C22 H22A 1.13(4) . ?
C23 H23C 1.04(4) . ?
C23 H23B 0.96(4) . ?
C23 H23A 0.98(4) . ?
C24 H24C 1.09(4) . ?
C24 H24B 1.03(4) . ?
C24 H24A 1.01(4) . ?
